data_7150038
loop_
_publ_author_name
'Jacobs, Ayesha'
'Nassimbeni, Luigi R.'
'Su, Hong'
'Taljaard, Benjamin'

_publ_section_title
;
 Xanthenol clathrates: structure, thermal stability, guest exchange and
 kinetics of desolvation.
;
_journal_issue 7
_journal_name_full 'Organic &amp; biomolecular chemistry'
_journal_page_first 1319
_journal_page_last 1322
_journal_paper_doi 10.1039/b416331a
_journal_volume 3
_journal_year 2005
_chemical_formula_moiety 'C20 H16 O3.C4 H5'
_chemical_formula_sum 'C24 H21 O3'
_chemical_formula_weight 357.41
_chemical_name_common '9-(4-methoxyphenyl)-9H-xanthen-9-ol p-xylene clathrate'
_chemical_name_systematic
;
9-(4-methoxyphenyl)-9H-xanthen-9-ol p-xylene clathrate
;
_space_group_IT_number 2
_symmetry_cell_setting triclinic
_symmetry_space_group_name_Hall '-P 1'
_symmetry_space_group_name_H-M 'P -1'
_atom_sites_solution_hydrogens geom
_atom_sites_solution_primary direct
_atom_sites_solution_secondary difmap
_audit_creation_method SHELXL-97
_cell_angle_alpha 94.8930(10)
_cell_angle_beta 96.4010(10)
_cell_angle_gamma 108.8720(10)
_cell_formula_units_Z 2
_cell_length_a 8.3762(2)
_cell_length_b 9.1588(3)
_cell_length_c 12.7193(4)
_cell_measurement_reflns_used 'All data'
_cell_measurement_temperature 113(2)
_cell_volume 909.89(5)
_computing_cell_refinement 'DENZO-SMN (Otwinowski & Minor, 1997)'
_computing_data_collection 'COLLECT (2000)'
_computing_data_reduction 'DENZO-SMN (Otwinowski & Minor, 1997)'
_computing_molecular_graphics 'X-seed (Barbour, 2001)'
_computing_publication_material 'SHELXL-97 (Sheldrick, 1997)'
_computing_structure_refinement 'SHELXL-97 (Sheldrick, 1997)'
_computing_structure_solution 'SHELXS-97 (Sheldrick, 1990)'
_diffrn_ambient_temperature 113(2)
_diffrn_measured_fraction_theta_full 0.979
_diffrn_measured_fraction_theta_max 0.979
_diffrn_measurement_device_type 'Nonius Kappa CCD diffractometer'
_diffrn_measurement_method '1\% \f scans and \w scans'
_diffrn_radiation_monochromator graphite
_diffrn_radiation_source 'fine-focus sealed tube'
_diffrn_radiation_type MoK\a
_diffrn_radiation_wavelength 0.71073
_diffrn_reflns_av_R_equivalents 0.0000
_diffrn_reflns_av_sigmaI/netI 0.0372
_diffrn_reflns_limit_h_max 10
_diffrn_reflns_limit_h_min 0
_diffrn_reflns_limit_k_max 10
_diffrn_reflns_limit_k_min -11
_diffrn_reflns_limit_l_max 16
_diffrn_reflns_limit_l_min -16
_diffrn_reflns_number 3966
_diffrn_reflns_theta_full 27.17
_diffrn_reflns_theta_max 27.17
_diffrn_reflns_theta_min 3.25
_exptl_absorpt_coefficient_mu 0.085
_exptl_absorpt_correction_T_max 0.9815
_exptl_absorpt_correction_T_min 0.9652
_exptl_crystal_colour Colourless
_exptl_crystal_density_diffrn 1.305
_exptl_crystal_density_method 'not measured'
_exptl_crystal_description Cuboid
_exptl_crystal_F_000 378
_exptl_crystal_size_max 0.42
_exptl_crystal_size_mid 0.30
_exptl_crystal_size_min 0.22
_refine_diff_density_max 1.140
_refine_diff_density_min -0.863
_refine_diff_density_rms 0.278
_refine_ls_extinction_coef 0.63(9)
_refine_ls_extinction_expression Fc^*^=kFc[1+0.001xFc^2^\l^3^/sin(2\q)]^-1/4^
_refine_ls_extinction_method SHELXL
_refine_ls_goodness_of_fit_ref 1.711
_refine_ls_hydrogen_treatment mixed
_refine_ls_matrix_type full
_refine_ls_number_parameters 251
_refine_ls_number_reflns 3966
_refine_ls_number_restraints 2
_refine_ls_restrained_S_all 1.710
_refine_ls_R_factor_all 0.1330
_refine_ls_R_factor_gt 0.1137
_refine_ls_shift/su_max 0.001
_refine_ls_shift/su_mean 0.000
_refine_ls_structure_factor_coef Fsqd
_refine_ls_weighting_details 'calc w=1/[\s^2^(Fo^2^)+(0.2000P)^2^+0.0000P] where P=(Fo^2^+2Fc^2^)/3'
_refine_ls_weighting_scheme calc
_refine_ls_wR_factor_gt 0.3574
_refine_ls_wR_factor_ref 0.3761
_reflns_number_gt 3297
_reflns_number_total 3966
_reflns_threshold_expression >2sigma(I)
_cod_data_source_file b416331a.txt
_cod_data_source_block 1b
_cod_depositor_comments
;
The following automatic conversions were performed:
'_symmetry_cell_setting' value 'Triclinic' changed to 'triclinic'
according to '/home/saulius/struct/CIF-dictionaries/cif_core.dic'
dictionary named 'cif_core.dic' version 2.4.1 from 2010-06-29.

Automatic conversion script
Id: cif_fix_enum 1527 2010-12-29 10:47:43Z saulius 
;
_cod_original_sg_symbol_H-M P-1
_cod_database_code 7150038

loop_
_symmetry_equiv_pos_as_xyz
'x, y, z'
'-x, -y, -z'

loop_
_atom_site_label
_atom_site_type_symbol
_atom_site_fract_x
_atom_site_fract_y
_atom_site_fract_z
_atom_site_U_iso_or_equiv
_atom_site_adp_type
_atom_site_occupancy
_atom_site_symmetry_multiplicity
_atom_site_calc_flag
_atom_site_refinement_flags
_atom_site_disorder_assembly
_atom_site_disorder_group
O1 O -0.2799(2) 0.2169(2) 0.47026(14) 0.0206(6) Uani 1 1 d D . .
O2 O 0.0736(2) 0.5129(2) 0.38612(16) 0.0237(6) Uani 1 1 d . . .
O3 O -0.6551(3) -0.3090(2) 0.09187(17) 0.0324(7) Uani 1 1 d . . .
C14 C -0.3360(3) 0.0817(3) 0.2947(2) 0.0204(7) Uani 1 1 d . . .
C7 C -0.0339(3) 0.2318(3) 0.3834(2) 0.0189(7) Uani 1 1 d . . .
C13 C -0.2187(3) 0.2270(3) 0.3681(2) 0.0193(7) Uani 1 1 d . . .
C11 C 0.2680(4) 0.3825(3) 0.4255(2) 0.0237(7) Uani 1 1 d . . .
H11 H 0.3567 0.4806 0.4357 0.028 Uiso 1 1 calc R . .
C1 C -0.2270(3) 0.3759(3) 0.3273(2) 0.0185(7) Uani 1 1 d . . .
C18 C -0.4073(4) -0.0718(3) 0.1196(2) 0.0259(7) Uani 1 1 d . . .
H18 H -0.3837 -0.0869 0.0490 0.031 Uiso 1 1 calc R . .
C12 C 0.0991(4) 0.3727(3) 0.3980(2) 0.0213(7) Uani 1 1 d . . .
C10 C 0.3051(4) 0.2483(4) 0.4377(2) 0.0256(7) Uani 1 1 d . . .
H10 H 0.4196 0.2538 0.4585 0.031 Uiso 1 1 calc R . .
C17 C -0.5454(4) -0.1766(3) 0.1537(2) 0.0247(7) Uani 1 1 d . . .
C3 C -0.3935(4) 0.5267(3) 0.2543(2) 0.0261(7) Uani 1 1 d . . .
H3 H -0.5006 0.5325 0.2256 0.031 Uiso 1 1 calc R . .
C16 C -0.5783(4) -0.1544(3) 0.2573(2) 0.0248(7) Uani 1 1 d . . .
H16 H -0.6730 -0.2273 0.2802 0.030 Uiso 1 1 calc R . .
C6 C -0.0869(4) 0.5095(3) 0.3409(2) 0.0214(7) Uani 1 1 d . . .
C2 C -0.3827(4) 0.3873(3) 0.2820(2) 0.0225(7) Uani 1 1 d . . .
H2 H -0.4823 0.2975 0.2702 0.027 Uiso 1 1 calc R . .
C15 C -0.4733(4) -0.0259(3) 0.3276(2) 0.0224(7) Uani 1 1 d . . .
H15 H -0.4960 -0.0120 0.3986 0.027 Uiso 1 1 calc R . .
C8 C 0.0090(4) 0.0978(3) 0.3933(2) 0.0227(7) Uani 1 1 d . . .
H8 H -0.0788 -0.0008 0.3816 0.027 Uiso 1 1 calc R . .
C9 C 0.1755(4) 0.1057(3) 0.4197(2) 0.0255(7) Uani 1 1 d . . .
H9 H 0.2017 0.0129 0.4256 0.031 Uiso 1 1 calc R . .
C19 C -0.3035(4) 0.0562(3) 0.1909(2) 0.0229(7) Uani 1 1 d . . .
H19 H -0.2079 0.1283 0.1681 0.027 Uiso 1 1 calc R . .
C5 C -0.0938(4) 0.6503(3) 0.3119(2) 0.0254(7) Uani 1 1 d . . .
H5 H 0.0064 0.7395 0.3221 0.031 Uiso 1 1 calc R . .
C4 C -0.2481(4) 0.6589(3) 0.2683(2) 0.0270(7) Uani 1 1 d . . .
H4 H -0.2553 0.7542 0.2478 0.032 Uiso 1 1 calc R . .
C20 C -0.6204(5) -0.3390(4) -0.0133(3) 0.0406(9) Uani 1 1 d . . .
H20A H -0.6207 -0.2515 -0.0524 0.061 Uiso 1 1 calc R . .
H20B H -0.7082 -0.4343 -0.0502 0.061 Uiso 1 1 calc R . .
H20C H -0.5084 -0.3520 -0.0097 0.061 Uiso 1 1 calc R . .
C2G C 0.1029(5) 0.0350(5) 0.0969(3) 0.0507(11) Uani 1 1 d . . .
H2G H 0.1740 0.0582 0.1640 0.061 Uiso 1 1 calc R . .
C1G C 0.0607(5) 0.1537(5) 0.0518(3) 0.0464(10) Uani 1 1 d . . .
C3G C 0.0433(5) -0.1153(5) 0.0459(3) 0.0470(10) Uani 1 1 d . . .
H3G H 0.0741 -0.1939 0.0783 0.056 Uiso 1 1 calc R . .
C4G C 0.1255(7) 0.3168(6) 0.1078(4) 0.0746(16) Uani 1 1 d . . .
H4G1 H 0.2332 0.3744 0.0843 0.112 Uiso 1 1 calc R . .
H4G2 H 0.1443 0.3149 0.1850 0.112 Uiso 1 1 calc R . .
H4G3 H 0.0413 0.3679 0.0906 0.112 Uiso 1 1 calc R . .
H1 H -0.226(4) 0.313(2) 0.517(2) 0.038(10) Uiso 1 1 d D . .

loop_
_atom_site_aniso_label
_atom_site_aniso_U_11
_atom_site_aniso_U_22
_atom_site_aniso_U_33
_atom_site_aniso_U_23
_atom_site_aniso_U_13
_atom_site_aniso_U_12
O1 0.0211(11) 0.0221(11) 0.0205(11) 0.0027(8) 0.0048(8) 0.0093(8)
O2 0.0202(11) 0.0183(11) 0.0328(12) 0.0030(8) 0.0017(8) 0.0078(8)
O3 0.0367(13) 0.0250(12) 0.0309(13) -0.0042(9) -0.0021(10) 0.0083(10)
C14 0.0196(14) 0.0208(14) 0.0248(15) 0.0021(11) 0.0029(11) 0.0123(11)
C7 0.0213(14) 0.0199(14) 0.0205(13) 0.0041(10) 0.0037(10) 0.0129(11)
C13 0.0199(14) 0.0188(14) 0.0211(13) 0.0032(10) 0.0008(10) 0.0096(11)
C11 0.0212(14) 0.0232(15) 0.0282(15) 0.0040(11) 0.0023(11) 0.0098(12)
C1 0.0194(14) 0.0195(14) 0.0196(13) 0.0022(10) 0.0053(10) 0.0097(11)
C18 0.0339(16) 0.0250(15) 0.0229(14) 0.0035(11) 0.0033(12) 0.0154(13)
C12 0.0224(15) 0.0212(15) 0.0226(14) 0.0034(11) 0.0030(11) 0.0105(12)
C10 0.0219(14) 0.0316(17) 0.0290(15) 0.0037(12) 0.0046(11) 0.0166(13)
C17 0.0253(15) 0.0206(15) 0.0288(16) 0.0010(11) -0.0035(12) 0.0114(12)
C3 0.0234(15) 0.0250(16) 0.0323(16) 0.0025(12) -0.0012(12) 0.0134(12)
C16 0.0197(14) 0.0225(15) 0.0334(17) 0.0021(12) 0.0050(12) 0.0088(11)
C6 0.0203(14) 0.0226(15) 0.0241(14) 0.0022(11) 0.0034(11) 0.0111(12)
C2 0.0219(14) 0.0223(14) 0.0257(14) 0.0036(11) 0.0045(11) 0.0101(11)
C15 0.0222(14) 0.0222(15) 0.0253(14) 0.0017(11) 0.0044(11) 0.0109(11)
C8 0.0253(15) 0.0206(15) 0.0268(15) 0.0032(11) 0.0037(11) 0.0138(12)
C9 0.0262(15) 0.0241(16) 0.0331(16) 0.0062(12) 0.0050(12) 0.0171(12)
C19 0.0252(15) 0.0206(15) 0.0257(15) 0.0067(11) 0.0060(11) 0.0099(12)
C5 0.0251(15) 0.0189(15) 0.0320(16) 0.0032(11) 0.0025(12) 0.0074(12)
C4 0.0298(16) 0.0210(15) 0.0344(16) 0.0056(12) 0.0020(12) 0.0147(13)
C20 0.057(2) 0.0316(18) 0.0271(17) -0.0031(13) -0.0042(15) 0.0117(17)
C2G 0.0313(19) 0.080(3) 0.0325(19) 0.0056(19) 0.0054(15) 0.0077(19)
C1G 0.036(2) 0.050(2) 0.047(2) 0.0044(17) 0.0163(16) 0.0030(17)
C3G 0.042(2) 0.052(2) 0.052(2) 0.0167(19) 0.0151(18) 0.0181(19)
C4G 0.069(3) 0.050(3) 0.086(4) -0.008(2) 0.036(3) -0.008(2)

loop_
_atom_type_symbol
_atom_type_description
_atom_type_scat_dispersion_real
_atom_type_scat_dispersion_imag
_atom_type_scat_source
C C 0.0033 0.0016 'International Tables Vol C Tables 4.2.6.8 and 6.1.1.4'
H H 0.0000 0.0000 'International Tables Vol C Tables 4.2.6.8 and 6.1.1.4'
O O 0.0106 0.0060 'International Tables Vol C Tables 4.2.6.8 and 6.1.1.4'

loop_
_geom_angle_atom_site_label_1
_geom_angle_atom_site_label_2
_geom_angle_atom_site_label_3
_geom_angle
_geom_angle_site_symmetry_1
_geom_angle_site_symmetry_3
_geom_angle_publ_flag
C13 O1 H1 111(2) . . ?
C12 O2 C6 118.4(2) . . ?
C17 O3 C20 116.8(3) . . ?
C15 C14 C19 118.5(3) . . ?
C15 C14 C13 122.5(3) . . ?
C19 C14 C13 119.0(2) . . ?
C12 C7 C8 117.2(3) . . ?
C12 C7 C13 120.6(2) . . ?
C8 C7 C13 122.0(2) . . ?
O1 C13 C1 109.0(2) . . ?
O1 C13 C7 108.7(2) . . ?
C1 C13 C7 109.2(2) . . ?
O1 C13 C14 105.9(2) . . ?
C1 C13 C14 112.0(2) . . ?
C7 C13 C14 111.9(2) . . ?
C10 C11 C12 119.2(3) . . ?
C10 C11 H11 120.4 . . ?
C12 C11 H11 120.4 . . ?
C6 C1 C2 116.6(3) . . ?
C6 C1 C13 122.1(2) . . ?
C2 C1 C13 121.1(2) . . ?
C17 C18 C19 118.7(3) . . ?
C17 C18 H18 120.6 . . ?
C19 C18 H18 120.6 . . ?
O2 C12 C7 122.7(2) . . ?
O2 C12 C11 115.3(2) . . ?
C7 C12 C11 122.0(3) . . ?
C11 C10 C9 120.0(3) . . ?
C11 C10 H10 120.0 . . ?
C9 C10 H10 120.0 . . ?
O3 C17 C18 124.3(3) . . ?
O3 C17 C16 115.3(3) . . ?
C18 C17 C16 120.3(3) . . ?
C2 C3 C4 120.4(3) . . ?
C2 C3 H3 119.8 . . ?
C4 C3 H3 119.8 . . ?
C17 C16 C15 120.3(3) . . ?
C17 C16 H16 119.9 . . ?
C15 C16 H16 119.9 . . ?
C1 C6 C5 123.2(3) . . ?
C1 C6 O2 121.8(2) . . ?
C5 C6 O2 114.9(3) . . ?
C3 C2 C1 121.2(3) . . ?
C3 C2 H2 119.4 . . ?
C1 C2 H2 119.4 . . ?
C14 C15 C16 120.3(3) . . ?
C14 C15 H15 119.8 . . ?
C16 C15 H15 119.8 . . ?
C9 C8 C7 121.5(3) . . ?
C9 C8 H8 119.3 . . ?
C7 C8 H8 119.3 . . ?
C8 C9 C10 120.1(3) . . ?
C8 C9 H9 119.9 . . ?
C10 C9 H9 119.9 . . ?
C18 C19 C14 121.8(3) . . ?
C18 C19 H19 119.1 . . ?
C14 C19 H19 119.1 . . ?
C4 C5 C6 119.1(3) . . ?
C4 C5 H5 120.5 . . ?
C6 C5 H5 120.5 . . ?
C5 C4 C3 119.5(3) . . ?
C5 C4 H4 120.3 . . ?
C3 C4 H4 120.3 . . ?
O3 C20 H20A 109.5 . . ?
O3 C20 H20B 109.5 . . ?
H20A C20 H20B 109.5 . . ?
O3 C20 H20C 109.5 . . ?
H20A C20 H20C 109.5 . . ?
H20B C20 H20C 109.5 . . ?
C3G C2G C1G 121.2(4) . . ?
C3G C2G H2G 119.4 . . ?
C1G C2G H2G 119.4 . . ?
C3G C1G C2G 117.7(4) 2 . ?
C3G C1G C4G 121.3(4) 2 . ?
C2G C1G C4G 121.0(4) . . ?
C2G C3G C1G 121.1(4) . 2 ?
C2G C3G H3G 119.5 . . ?
C1G C3G H3G 119.5 2 . ?
C1G C4G H4G1 109.5 . . ?
C1G C4G H4G2 109.5 . . ?
H4G1 C4G H4G2 109.5 . . ?
C1G C4G H4G3 109.5 . . ?
H4G1 C4G H4G3 109.5 . . ?
H4G2 C4G H4G3 109.5 . . ?

loop_
_geom_bond_atom_site_label_1
_geom_bond_atom_site_label_2
_geom_bond_distance
_geom_bond_site_symmetry_2
_geom_bond_publ_flag
O1 C13 1.448(3) . ?
O1 H1 0.959(8) . ?
O2 C12 1.385(3) . ?
O2 C6 1.392(3) . ?
O3 C17 1.375(4) . ?
O3 C20 1.423(4) . ?
C14 C15 1.383(4) . ?
C14 C19 1.393(4) . ?
C14 C13 1.532(4) . ?
C7 C12 1.387(4) . ?
C7 C8 1.397(4) . ?
C7 C13 1.524(4) . ?
C13 C1 1.520(4) . ?
C11 C10 1.379(4) . ?
C11 C12 1.390(4) . ?
C11 H11 0.9500 . ?
C1 C6 1.377(4) . ?
C1 C2 1.405(4) . ?
C18 C17 1.382(4) . ?
C18 C19 1.391(4) . ?
C18 H18 0.9500 . ?
C10 C9 1.383(4) . ?
C10 H10 0.9500 . ?
C17 C16 1.387(4) . ?
C3 C2 1.381(4) . ?
C3 C4 1.394(4) . ?
C3 H3 0.9500 . ?
C16 C15 1.391(4) . ?
C16 H16 0.9500 . ?
C6 C5 1.388(4) . ?
C2 H2 0.9500 . ?
C15 H15 0.9500 . ?
C8 C9 1.375(4) . ?
C8 H8 0.9500 . ?
C9 H9 0.9500 . ?
C19 H19 0.9500 . ?
C5 C4 1.377(4) . ?
C5 H5 0.9500 . ?
C4 H4 0.9500 . ?
C20 H20A 0.9800 . ?
C20 H20B 0.9800 . ?
C20 H20C 0.9800 . ?
C2G C3G 1.377(6) . ?
C2G C1G 1.395(6) . ?
C2G H2G 0.9500 . ?
C1G C3G 1.383(6) 2 ?
C1G C4G 1.497(6) . ?
C3G C1G 1.383(6) 2 ?
C3G H3G 0.9500 . ?
C4G H4G1 0.9800 . ?
C4G H4G2 0.9800 . ?
C4G H4G3 0.9800 . ?

loop_
_geom_hbond_atom_site_label_D
_geom_hbond_atom_site_label_H
_geom_hbond_atom_site_label_A
_geom_hbond_distance_DH
_geom_hbond_distance_HA
_geom_hbond_distance_DA
_geom_hbond_angle_DHA
_geom_hbond_site_symmetry_A
O1 H1 O2 0.959(8) 1.925(8) 2.865(3) 166(3) 2_566

loop_
_geom_torsion_atom_site_label_1
_geom_torsion_atom_site_label_2
_geom_torsion_atom_site_label_3
_geom_torsion_atom_site_label_4
_geom_torsion
_geom_torsion_site_symmetry_1
_geom_torsion_site_symmetry_2
_geom_torsion_site_symmetry_3
_geom_torsion_site_symmetry_4
_geom_torsion_publ_flag
C12 C7 C13 O1 -95.8(3) . . . . ?
C8 C7 C13 O1 78.1(3) . . . . ?
C12 C7 C13 C1 22.9(3) . . . . ?
C8 C7 C13 C1 -163.1(2) . . . . ?
C12 C7 C13 C14 147.5(3) . . . . ?
C8 C7 C13 C14 -38.5(3) . . . . ?
C15 C14 C13 O1 2.4(3) . . . . ?
C19 C14 C13 O1 -177.5(2) . . . . ?
C15 C14 C13 C1 -116.3(3) . . . . ?
C19 C14 C13 C1 63.8(3) . . . . ?
C15 C14 C13 C7 120.7(3) . . . . ?
C19 C14 C13 C7 -59.2(3) . . . . ?
O1 C13 C1 C6 97.3(3) . . . . ?
C7 C13 C1 C6 -21.4(3) . . . . ?
C14 C13 C1 C6 -145.9(3) . . . . ?
O1 C13 C1 C2 -77.0(3) . . . . ?
C7 C13 C1 C2 164.4(2) . . . . ?
C14 C13 C1 C2 39.8(3) . . . . ?
C6 O2 C12 C7 -10.9(4) . . . . ?
C6 O2 C12 C11 169.0(2) . . . . ?
C8 C7 C12 O2 177.4(2) . . . . ?
C13 C7 C12 O2 -8.4(4) . . . . ?
C8 C7 C12 C11 -2.5(4) . . . . ?
C13 C7 C12 C11 171.7(3) . . . . ?
C10 C11 C12 O2 -179.3(2) . . . . ?
C10 C11 C12 C7 0.6(5) . . . . ?
C12 C11 C10 C9 1.8(4) . . . . ?
C20 O3 C17 C18 0.9(4) . . . . ?
C20 O3 C17 C16 -177.2(3) . . . . ?
C19 C18 C17 O3 -178.6(2) . . . . ?
C19 C18 C17 C16 -0.5(4) . . . . ?
O3 C17 C16 C15 178.7(2) . . . . ?
C18 C17 C16 C15 0.4(4) . . . . ?
C2 C1 C6 C5 -0.3(4) . . . . ?
C13 C1 C6 C5 -174.8(3) . . . . ?
C2 C1 C6 O2 179.3(2) . . . . ?
C13 C1 C6 O2 4.7(4) . . . . ?
C12 O2 C6 C1 12.8(4) . . . . ?
C12 O2 C6 C5 -167.6(2) . . . . ?
C4 C3 C2 C1 1.7(4) . . . . ?
C6 C1 C2 C3 -0.9(4) . . . . ?
C13 C1 C2 C3 173.7(3) . . . . ?
C19 C14 C15 C16 -1.5(4) . . . . ?
C13 C14 C15 C16 178.6(2) . . . . ?
C17 C16 C15 C14 0.6(4) . . . . ?
C12 C7 C8 C9 2.0(4) . . . . ?
C13 C7 C8 C9 -172.1(3) . . . . ?
C7 C8 C9 C10 0.3(5) . . . . ?
C11 C10 C9 C8 -2.3(5) . . . . ?
C17 C18 C19 C14 -0.5(4) . . . . ?
C15 C14 C19 C18 1.5(4) . . . . ?
C13 C14 C19 C18 -178.7(2) . . . . ?
C1 C6 C5 C4 0.7(5) . . . . ?
O2 C6 C5 C4 -178.9(3) . . . . ?
C6 C5 C4 C3 0.1(5) . . . . ?
C2 C3 C4 C5 -1.3(5) . . . . ?
C3G C2G C1G C3G 0.1(6) . . . 2 ?
C3G C2G C1G C4G 179.8(4) . . . . ?
C1G C2G C3G C1G -0.1(6) . . . 2 ?
